data_9000263
loop_
_publ_author_name
'Hall, S. R.'
'Gabe, E. J.'

_publ_section_title
;
 The crystal structure of talnakhite, Cu18Fe16S32
 model B
 Note: Cu3-U33 changed to match symmetry constraints
;
_journal_name_full 'American Mineralogist'
_journal_page_first 368
_journal_page_last 380
_journal_volume 57
_journal_year 1972
_chemical_formula_sum 'Cu10.06 Fe7.06 S16'
_chemical_name_mineral Talnakhite
_space_group_IT_number 217
_symmetry_space_group_name_Hall 'I -4 2 3'
_symmetry_space_group_name_H-M 'I -4 3 m'
_cell_angle_alpha 90
_cell_angle_beta 90
_cell_angle_gamma 90
_cell_length_a 10.593
_cell_length_b 10.593
_cell_length_c 10.593
_cell_formula_units_Z 2
_cell_volume 1188.658
_database_code_amcsd 0000272
_exptl_crystal_density_diffrn 4.321
_cod_original_formula_sum 'Fe7.06 Cu10.06 S16'
_cod_database_code 9000263

loop_
_space_group_symop_operation_xyz
x,y,z
1/2+x,1/2+y,1/2+z
-z,x,-y
1/2-z,1/2+x,1/2-y
-y,z,-x
1/2-y,1/2+z,1/2-x
-x,y,-z
1/2-x,1/2+y,1/2-z
x,-z,-y
1/2+x,1/2-z,1/2-y
z,-y,-x
1/2+z,1/2-y,1/2-x
y,-x,-z
1/2+y,1/2-x,1/2-z
x,z,y
1/2+x,1/2+z,1/2+y
z,y,x
1/2+z,1/2+y,1/2+x
y,x,z
1/2+y,1/2+x,1/2+z
-z,-x,y
1/2-z,1/2-x,1/2+y
-y,-z,x
1/2-y,1/2-z,1/2+x
-x,-y,z
1/2-x,1/2-y,1/2+z
z,-x,-y
1/2+z,1/2-x,1/2-y
y,-z,-x
1/2+y,1/2-z,1/2-x
x,-y,-z
1/2+x,1/2-y,1/2-z
-x,z,-y
1/2-x,1/2+z,1/2-y
-z,y,-x
1/2-z,1/2+y,1/2-x
-y,x,-z
1/2-y,1/2+x,1/2-z
-x,-z,y
1/2-x,1/2-z,1/2+y
-z,-y,x
1/2-z,1/2-y,1/2+x
-y,-x,z
1/2-y,1/2-x,1/2+z
z,x,y
1/2+z,1/2+x,1/2+y
y,z,x
1/2+y,1/2+z,1/2+x

loop_
_atom_site_aniso_label
_atom_site_aniso_U_11
_atom_site_aniso_U_22
_atom_site_aniso_U_33
_atom_site_aniso_U_12
_atom_site_aniso_U_13
_atom_site_aniso_U_23
Fe1 0.00830 0.00830 0.00830 0.00000 0.00000 0.00000
Cu2 0.01320 0.01660 0.01660 0.00000 0.00000 0.00160
Fe2 0.01320 0.01660 0.01660 0.00000 0.00000 0.00160
Cu3 0.01580 0.01470 0.01580 0.00000 0.00000 0.00000
Fe3 0.01580 0.01470 0.01580 0.00000 0.00000 0.00000
Cu4 0.02040 0.02040 0.02040 -0.00020 -0.00020 -0.00020
S1 0.01540 0.01540 0.01540 -0.00180 -0.00180 -0.00180
S2 0.01230 0.01290 0.01290 -0.00030 -0.00030 -0.00090

loop_
_atom_site_label
_atom_site_fract_x
_atom_site_fract_y
_atom_site_fract_z
_atom_site_occupancy
_atom_site_U_iso_or_equiv
Fe1 0.00000 0.00000 0.00000 1.00000 ?
Cu2 0.25710 0.00000 0.00000 0.50000 ?
Fe2 0.25710 0.00000 0.00000 0.50000 ?
Cu3 0.50000 0.25000 0.00000 0.50000 ?
Fe3 0.50000 0.25000 0.00000 0.50000 ?
Cu4 0.25280 0.25280 0.25280 1.00000 ?
Cu5 0.50000 0.00000 0.00000 0.02000 0.01267
Fe5 0.50000 0.00000 0.00000 0.02000 0.01267
S1 0.12450 0.12450 0.12450 1.00000 ?
S2 0.12090 0.37370 0.37370 1.00000 ?

loop_
_cod_related_entry_id
_cod_related_entry_database
_cod_related_entry_code
1 AMCSD 0000272
